data_7045283
loop_
_publ_author_name
'Cheplakova, Anastasia M.'
'Kovalenko, Konstantin A.'
'Samsonenko, Denis G.'
'Lazarenko, Vladimir A.'
'Khrustalev, Victor N.'
'Vinogradov, Andrey S.'
'Karpov, Victor M.'
'Platonov, Vyacheslav E.'
'Fedin, Vladimir P.'

_publ_section_title
;
 Metal-organic frameworks based on octafluorobiphenyl-4,4'-dicarboxylate:
 synthesis, crystal structure, and surface functionality.
;
_journal_issue 10
_journal_name_full 'Dalton transactions (Cambridge, England : 2003)'
_journal_page_first 3283
_journal_page_last 3297
_journal_paper_doi 10.1039/c7dt04566b
_journal_volume 47
_journal_year 2018
_chemical_formula_sum 'C23 H24 F8 N4 O7 Zn'
_chemical_formula_weight 685.83
_space_group_crystal_system monoclinic
_space_group_IT_number 14
_space_group_name_Hall '-P 2ybc'
_space_group_name_H-M_alt 'P 1 21/c 1'
_symmetry_space_group_name_Hall '-P 2ybc'
_symmetry_space_group_name_H-M 'P 1 21/c 1'
_atom_sites_solution_hydrogens mixed
_atom_sites_solution_primary direct
_atom_sites_solution_secondary difmap
_audit_creation_method SHELXL-2014/7
_audit_update_record
;
2017-11-24 deposited with the CCDC.
2018-01-15 downloaded from the CCDC.
;
_cell_angle_alpha 90
_cell_angle_beta 117.835(3)
_cell_angle_gamma 90
_cell_formula_units_Z 4
_cell_length_a 15.2883(3)
_cell_length_b 12.75359(18)
_cell_length_c 15.0763(3)
_cell_measurement_reflns_used 11747
_cell_measurement_temperature 110(2)
_cell_measurement_theta_max 30.11
_cell_measurement_theta_min 3.97
_cell_volume 2599.47(11)
_computing_cell_refinement 'CrysAlisPro 1.171.38.41 (Rigaku OD, 2015)'
_computing_data_collection 'CrysAlisPro 1.171.38.41 (Rigaku OD, 2015)'
_computing_data_reduction 'CrysAlisPro 1.171.38.41 (Rigaku OD, 2015)'
_computing_molecular_graphics 'ShelXle (H\"ubschle, 2011)'
_computing_publication_material 'CIFTAB-2014 (Sheldrick, 2014)'
_computing_structure_refinement 'SHELXL-2014 (Sheldrick, 2014)'
_computing_structure_solution 'SHELXS-2014 (Sheldrick, 2014)'
_diffrn_ambient_temperature 110(2)
_diffrn_detector 'CCD plate'
_diffrn_detector_area_resol_mean 10.6168
_diffrn_detector_type AtlasS2
_diffrn_measured_fraction_theta_full 0.997
_diffrn_measured_fraction_theta_max 0.876
_diffrn_measurement_device 'four-circle diffractometer'
_diffrn_measurement_device_type 'New Xcalibur, AtlasS2'
_diffrn_measurement_method '\w scans'
_diffrn_radiation_monochromator graphite
_diffrn_radiation_probe x-ray
_diffrn_radiation_source 'fine-focus sealed tube'
_diffrn_radiation_type MoK\a
_diffrn_radiation_wavelength 0.71073
_diffrn_reflns_av_R_equivalents 0.0217
_diffrn_reflns_av_unetI/netI 0.0234
_diffrn_reflns_Laue_measured_fraction_full 0.997
_diffrn_reflns_Laue_measured_fraction_max 0.876
_diffrn_reflns_limit_h_max 17
_diffrn_reflns_limit_h_min -21
_diffrn_reflns_limit_k_max 17
_diffrn_reflns_limit_k_min -18
_diffrn_reflns_limit_l_max 21
_diffrn_reflns_limit_l_min -19
_diffrn_reflns_number 24699
_diffrn_reflns_point_group_measured_fraction_full 0.997
_diffrn_reflns_point_group_measured_fraction_max 0.876
_diffrn_reflns_theta_full 25.500
_diffrn_reflns_theta_max 30.540
_diffrn_reflns_theta_min 3.411
_diffrn_source 'sealed X-ray tube'
_exptl_absorpt_coefficient_mu 1.055
_exptl_absorpt_correction_T_max 1.00000
_exptl_absorpt_correction_T_min 0.97002
_exptl_absorpt_correction_type multi-scan
_exptl_absorpt_process_details
;
CrysAlisPro 1.171.38.41 (Rigaku Oxford Diffraction, 2015)
Empirical absorption correction using spherical harmonics,
implemented in SCALE3 ABSPACK scaling algorithm.
;
_exptl_crystal_colour colorless
_exptl_crystal_density_diffrn 1.752
_exptl_crystal_description plate
_exptl_crystal_F_000 1392
_exptl_crystal_size_max 0.28
_exptl_crystal_size_mid 0.25
_exptl_crystal_size_min 0.07
_refine_diff_density_max 0.476
_refine_diff_density_min -0.445
_refine_diff_density_rms 0.059
_refine_ls_extinction_method none
_refine_ls_goodness_of_fit_ref 1.019
_refine_ls_hydrogen_treatment mixed
_refine_ls_matrix_type full
_refine_ls_number_parameters 400
_refine_ls_number_reflns 6986
_refine_ls_number_restraints 3
_refine_ls_restrained_S_all 1.020
_refine_ls_R_factor_all 0.0344
_refine_ls_R_factor_gt 0.0275
_refine_ls_shift/su_max 0.002
_refine_ls_shift/su_mean 0.000
_refine_ls_structure_factor_coef Fsqd
_refine_ls_weighting_details 'w=1/[\s^2^(Fo^2^)+(0.0338P)^2^+1.5267P] where P=(Fo^2^+2Fc^2^)/3'
_refine_ls_weighting_scheme calc
_refine_ls_wR_factor_gt 0.0684
_refine_ls_wR_factor_ref 0.0716
_reflns_Friedel_coverage 0.000
_reflns_number_gt 6118
_reflns_number_total 6986
_reflns_threshold_expression >2\s(I)
_cod_data_source_file c7dt04566b2.cif
_cod_data_source_block sn565
_cod_depositor_comments 'Adding full bibliography for 7045279--7045284.cif.'
_cod_original_cell_volume 2599.46(10)
_cod_database_code 7045283
_shelx_shelxl_version_number 2014/7
_shelx_space_group_comment
;
The symmetry employed for this shelxl refinement is uniquely defined
by the following loop, which should always be used as a source of
symmetry information in preference to the above space-group names.
They are only intended as comments.
;
_shelx_estimated_absorpt_t_min 0.757
_shelx_estimated_absorpt_t_max 0.930

loop_
_space_group_symop_operation_xyz
'x, y, z'
'-x, y+1/2, -z+1/2'
'-x, -y, -z'
'x, -y-1/2, z-1/2'

loop_
_atom_site_label
_atom_site_type_symbol
_atom_site_fract_x
_atom_site_fract_y
_atom_site_fract_z
_atom_site_U_iso_or_equiv
_atom_site_adp_type
_atom_site_occupancy
_atom_site_site_symmetry_order
_atom_site_calc_flag
_atom_site_refinement_flags_posn
_atom_site_refinement_flags_adp
Zn1 Zn 0.81742(2) 0.59218(2) 0.59681(2) 0.01165(5) Uani 1 1 d . .
O1 O 0.85220(8) 0.71995(8) 0.52903(8) 0.0166(2) Uani 1 1 d D .
H1 H 0.8319(14) 0.7109(15) 0.4662(11) 0.020 Uiso 1 1 d D U
C1 C 0.94568(12) 0.77126(15) 0.57031(13) 0.0289(4) Uani 1 1 d . .
H1A H 0.9602 0.8019 0.6353 0.043 Uiso 1 1 calc R U
H1B H 0.9440 0.8268 0.5246 0.043 Uiso 1 1 calc R U
H1C H 0.9972 0.7203 0.5793 0.043 Uiso 1 1 calc R U
O2 O 0.87667(8) 0.49583(9) 0.52082(8) 0.0225(2) Uani 1 1 d D .
H2 H 0.9371(11) 0.4867(16) 0.5635(13) 0.027 Uiso 1 1 d D U
C2 C 0.83997(13) 0.40167(14) 0.46439(13) 0.0258(4) Uani 1 1 d . .
H2A H 0.8658 0.3411 0.5092 0.039 Uiso 1 1 calc R U
H2B H 0.8613 0.3979 0.4125 0.039 Uiso 1 1 calc R U
H2C H 0.7675 0.4014 0.4328 0.039 Uiso 1 1 calc R U
O3 O 0.78034(8) 0.45439(8) 0.65263(8) 0.0173(2) Uani 1 1 d D .
H3 H 0.7273(12) 0.4330(15) 0.6052(13) 0.021 Uiso 1 1 d D U
C3 C 0.84404(13) 0.36877(13) 0.70372(13) 0.0245(3) Uani 1 1 d . .
H3A H 0.8720 0.3399 0.6621 0.037 Uiso 1 1 calc R U
H3B H 0.8062 0.3142 0.7165 0.037 Uiso 1 1 calc R U
H3C H 0.8977 0.3933 0.7676 0.037 Uiso 1 1 calc R U
N1 N 0.75299(8) 0.68958(9) 0.67063(9) 0.0117(2) Uani 1 1 d . .
N2 N 0.77295(9) 0.77415(9) 0.82597(9) 0.0134(2) Uani 1 1 d . .
N3 N 0.67244(10) 0.85834(10) 0.66389(9) 0.0173(3) Uani 1 1 d . .
N4 N 0.61323(9) 0.69985(10) 0.70907(10) 0.0174(3) Uani 1 1 d . .
C11 C 0.82069(10) 0.71038(11) 0.77895(10) 0.0141(3) Uani 1 1 d . .
H11A H 0.8422 0.6428 0.8150 0.017 Uiso 1 1 calc R U
H11B H 0.8803 0.7474 0.7854 0.017 Uiso 1 1 calc R U
C12 C 0.72111(11) 0.79400(11) 0.61982(11) 0.0164(3) Uani 1 1 d . .
H12A H 0.7797 0.8319 0.6247 0.020 Uiso 1 1 calc R U
H12B H 0.6751 0.7829 0.5478 0.020 Uiso 1 1 calc R U
C13 C 0.66217(11) 0.63674(11) 0.66479(11) 0.0160(3) Uani 1 1 d . .
H13A H 0.6151 0.6228 0.5936 0.019 Uiso 1 1 calc R U
H13B H 0.6814 0.5685 0.7000 0.019 Uiso 1 1 calc R U
C14 C 0.74159(11) 0.87488(11) 0.77058(11) 0.0160(3) Uani 1 1 d . .
H14A H 0.7094 0.9190 0.8011 0.019 Uiso 1 1 calc R U
H14B H 0.8006 0.9129 0.7767 0.019 Uiso 1 1 calc R U
C15 C 0.68301(11) 0.71903(11) 0.81420(11) 0.0163(3) Uani 1 1 d . .
H15A H 0.7022 0.6512 0.8502 0.020 Uiso 1 1 calc R U
H15B H 0.6502 0.7617 0.8450 0.020 Uiso 1 1 calc R U
C16 C 0.58567(11) 0.80066(13) 0.65615(12) 0.0198(3) Uani 1 1 d . .
H16A H 0.5512 0.8440 0.6847 0.024 Uiso 1 1 calc R U
H16B H 0.5391 0.7881 0.5845 0.024 Uiso 1 1 calc R U
O11 O 0.68216(7) 0.58697(8) 0.46760(7) 0.0139(2) Uani 1 1 d . .
O12 O 0.61446(9) 0.43730(9) 0.48640(8) 0.0250(3) Uani 1 1 d . .
C101 C 0.61608(10) 0.51660(11) 0.43981(10) 0.0139(3) Uani 1 1 d . .
C102 C 0.52998(10) 0.53224(11) 0.33539(10) 0.0124(3) Uani 1 1 d . .
C103 C 0.51853(10) 0.46669(11) 0.25753(11) 0.0135(3) Uani 1 1 d . .
C104 C 0.44186(10) 0.47995(11) 0.16207(10) 0.0135(3) Uani 1 1 d . .
C105 C 0.37055(10) 0.55743(11) 0.14045(10) 0.0127(3) Uani 1 1 d . .
C106 C 0.38180(10) 0.62278(11) 0.21884(11) 0.0131(3) Uani 1 1 d . .
C107 C 0.46071(10) 0.61156(11) 0.31385(10) 0.0136(3) Uani 1 1 d . .
F11 F 0.58388(6) 0.38947(7) 0.27428(7) 0.02004(19) Uani 1 1 d . .
F12 F 0.43382(7) 0.41381(7) 0.08925(7) 0.01914(18) Uani 1 1 d . .
F13 F 0.31486(6) 0.69869(7) 0.20176(6) 0.01829(18) Uani 1 1 d . .
F14 F 0.46905(7) 0.67813(7) 0.38627(6) 0.01964(18) Uani 1 1 d . .
C108 C 0.03471(10) 0.55525(12) -0.26159(11) 0.0152(3) Uani 1 1 d . .
C109 C 0.12093(10) 0.56790(11) -0.15698(10) 0.0128(3) Uani 1 1 d . .
C110 C 0.10901(10) 0.55415(11) -0.07177(11) 0.0139(3) Uani 1 1 d . .
C111 C 0.18881(10) 0.55304(11) 0.02290(10) 0.0139(3) Uani 1 1 d . .
C112 C 0.28544(10) 0.56629(11) 0.03857(10) 0.0128(3) Uani 1 1 d . .
C113 C 0.29725(10) 0.58363(11) -0.04615(11) 0.0140(3) Uani 1 1 d . .
C114 C 0.21708(11) 0.58476(11) -0.14126(10) 0.0132(3) Uani 1 1 d . .
F15 F 0.23433(6) 0.60490(7) -0.21900(6) 0.01804(18) Uani 1 1 d . .
F16 F 0.38778(6) 0.60023(7) -0.03617(7) 0.01994(19) Uani 1 1 d . .
F17 F 0.17271(6) 0.53444(7) 0.10213(6) 0.01939(19) Uani 1 1 d . .
F18 F 0.01865(6) 0.53704(8) -0.08029(6) 0.01996(19) Uani 1 1 d . .
O13 O -0.04402(7) 0.60259(8) -0.27888(7) 0.0158(2) Uani 1 1 d . .
O14 O 0.04943(8) 0.49744(11) -0.31937(9) 0.0319(3) Uani 1 1 d . .

loop_
_atom_site_aniso_label
_atom_site_aniso_U_11
_atom_site_aniso_U_22
_atom_site_aniso_U_33
_atom_site_aniso_U_23
_atom_site_aniso_U_13
_atom_site_aniso_U_12
Zn1 0.00877(8) 0.01518(8) 0.00778(8) -0.00027(6) 0.00116(6) 0.00114(6)
O1 0.0139(5) 0.0242(5) 0.0096(5) -0.0009(4) 0.0036(4) -0.0057(4)
C1 0.0189(8) 0.0340(9) 0.0260(9) 0.0024(7) 0.0040(7) -0.0124(7)
O2 0.0136(5) 0.0327(6) 0.0153(5) -0.0087(5) 0.0020(5) 0.0041(4)
C2 0.0238(8) 0.0314(9) 0.0183(8) -0.0090(6) 0.0066(7) 0.0025(7)
O3 0.0149(5) 0.0162(5) 0.0131(5) 0.0020(4) 0.0001(4) 0.0016(4)
C3 0.0271(8) 0.0197(7) 0.0250(8) 0.0086(6) 0.0107(7) 0.0090(6)
N1 0.0102(5) 0.0122(5) 0.0100(5) 0.0005(4) 0.0025(5) 0.0011(4)
N2 0.0127(5) 0.0160(6) 0.0114(5) -0.0015(4) 0.0055(5) 0.0001(4)
N3 0.0201(6) 0.0173(6) 0.0148(6) 0.0024(5) 0.0084(5) 0.0056(5)
N4 0.0140(6) 0.0197(6) 0.0194(6) -0.0051(5) 0.0087(5) -0.0028(5)
C11 0.0121(6) 0.0175(7) 0.0109(6) -0.0004(5) 0.0040(5) 0.0025(5)
C12 0.0204(7) 0.0152(7) 0.0146(7) 0.0039(5) 0.0091(6) 0.0051(5)
C13 0.0139(7) 0.0175(7) 0.0176(7) -0.0037(5) 0.0082(6) -0.0024(5)
C14 0.0189(7) 0.0129(6) 0.0185(7) -0.0017(5) 0.0107(6) -0.0007(5)
C15 0.0184(7) 0.0167(7) 0.0176(7) -0.0011(5) 0.0114(6) -0.0018(5)
C16 0.0130(7) 0.0263(8) 0.0176(7) -0.0025(6) 0.0051(6) 0.0067(6)
O11 0.0105(5) 0.0167(5) 0.0101(5) 0.0004(4) 0.0012(4) -0.0022(4)
O12 0.0230(6) 0.0257(6) 0.0152(5) 0.0073(4) -0.0003(5) -0.0083(5)
C101 0.0124(6) 0.0177(7) 0.0092(6) -0.0001(5) 0.0029(5) -0.0002(5)
C102 0.0088(6) 0.0156(6) 0.0097(6) 0.0009(5) 0.0016(5) -0.0042(5)
C103 0.0092(6) 0.0146(6) 0.0137(6) 0.0015(5) 0.0027(5) 0.0003(5)
C104 0.0123(6) 0.0157(6) 0.0108(6) -0.0029(5) 0.0040(6) -0.0035(5)
C105 0.0085(6) 0.0167(6) 0.0100(6) 0.0012(5) 0.0018(5) -0.0031(5)
C106 0.0097(6) 0.0144(6) 0.0139(6) 0.0016(5) 0.0044(6) -0.0007(5)
C107 0.0143(6) 0.0152(6) 0.0103(6) -0.0023(5) 0.0049(6) -0.0041(5)
F11 0.0145(4) 0.0215(4) 0.0178(4) -0.0012(3) 0.0022(4) 0.0060(3)
F12 0.0174(4) 0.0227(4) 0.0128(4) -0.0070(3) 0.0032(4) 0.0000(3)
F13 0.0141(4) 0.0180(4) 0.0185(4) 0.0003(3) 0.0040(4) 0.0041(3)
F14 0.0213(4) 0.0213(4) 0.0128(4) -0.0055(3) 0.0050(4) 0.0003(3)
C108 0.0100(6) 0.0212(7) 0.0107(6) -0.0003(5) 0.0018(5) 0.0012(5)
C109 0.0106(6) 0.0143(6) 0.0097(6) -0.0012(5) 0.0016(5) 0.0013(5)
C110 0.0078(6) 0.0176(7) 0.0136(6) 0.0010(5) 0.0029(5) 0.0004(5)
C111 0.0125(6) 0.0183(7) 0.0105(6) 0.0020(5) 0.0049(6) -0.0005(5)
C112 0.0095(6) 0.0148(6) 0.0099(6) 0.0008(5) 0.0011(5) -0.0011(5)
C113 0.0091(6) 0.0179(7) 0.0131(6) -0.0001(5) 0.0036(6) -0.0019(5)
C114 0.0134(6) 0.0156(6) 0.0093(6) 0.0003(5) 0.0042(5) 0.0000(5)
F15 0.0167(4) 0.0266(5) 0.0106(4) 0.0012(3) 0.0061(4) -0.0008(3)
F16 0.0094(4) 0.0334(5) 0.0151(4) 0.0002(4) 0.0040(4) -0.0053(3)
F17 0.0140(4) 0.0331(5) 0.0104(4) 0.0037(3) 0.0051(4) -0.0022(4)
F18 0.0079(4) 0.0352(5) 0.0145(4) 0.0027(4) 0.0033(3) -0.0006(3)
O13 0.0106(5) 0.0222(5) 0.0104(5) -0.0014(4) 0.0014(4) 0.0042(4)
O14 0.0139(5) 0.0509(8) 0.0213(6) -0.0186(6) 0.0002(5) 0.0098(5)

loop_
_atom_type_symbol
_atom_type_description
_atom_type_scat_dispersion_real
_atom_type_scat_dispersion_imag
_atom_type_scat_source
C C 0.0033 0.0016 'International Tables Vol C Tables 4.2.6.8 and 6.1.1.4'
H H 0.0000 0.0000 'International Tables Vol C Tables 4.2.6.8 and 6.1.1.4'
N N 0.0061 0.0033 'International Tables Vol C Tables 4.2.6.8 and 6.1.1.4'
O O 0.0106 0.0060 'International Tables Vol C Tables 4.2.6.8 and 6.1.1.4'
F F 0.0171 0.0103 'International Tables Vol C Tables 4.2.6.8 and 6.1.1.4'
Zn Zn 0.2839 1.4301 'International Tables Vol C Tables 4.2.6.8 and 6.1.1.4'

loop_
_geom_angle_atom_site_label_1
_geom_angle_atom_site_label_2
_geom_angle_atom_site_label_3
_geom_angle
_geom_angle_site_symmetry_1
_geom_angle_site_symmetry_3
_geom_angle_publ_flag
O1 Zn1 O2 85.38(5) . . yes
O1 Zn1 O3 174.36(4) . . yes
O1 Zn1 N1 94.75(4) . . yes
O2 Zn1 N1 178.40(4) . . yes
O3 Zn1 O2 89.72(4) . . yes
O3 Zn1 N1 90.08(4) . . yes
O11 Zn1 O1 86.36(4) . . yes
O11 Zn1 O2 87.97(4) . . yes
O11 Zn1 O3 90.69(4) . . yes
O11 Zn1 N1 90.44(4) . . yes
O13 Zn1 O1 90.35(4) 1_656 . ye
O13 Zn1 O2 90.65(4) 1_656 . yes
O13 Zn1 O3 92.50(4) 1_656 . yes
O13 Zn1 N1 90.94(4) 1_656 . yes
O13 Zn1 O11 176.52(4) 1_656 . yes
Zn1 O1 H1 112.8(13) . . ?
C1 O1 Zn1 124.71(10) . . ?
C1 O1 H1 108.5(13) . . ?
O1 C1 H1A 109.5 . . ?
O1 C1 H1B 109.5 . . ?
O1 C1 H1C 109.5 . . ?
H1A C1 H1B 109.5 . . ?
H1A C1 H1C 109.5 . . ?
H1B C1 H1C 109.5 . . ?
Zn1 O2 H2 104.7(14) . . ?
C2 O2 Zn1 130.80(10) . . ?
C2 O2 H2 108.8(14) . . ?
O2 C2 H2A 109.5 . . ?
O2 C2 H2B 109.5 . . ?
O2 C2 H2C 109.5 . . ?
H2A C2 H2B 109.5 . . ?
H2A C2 H2C 109.5 . . ?
H2B C2 H2C 109.5 . . ?
Zn1 O3 H3 105.1(13) . . ?
C3 O3 Zn1 127.07(10) . . ?
C3 O3 H3 110.9(13) . . ?
O3 C3 H3A 109.5 . . ?
O3 C3 H3B 109.5 . . ?
O3 C3 H3C 109.5 . . ?
H3A C3 H3B 109.5 . . ?
H3A C3 H3C 109.5 . . ?
H3B C3 H3C 109.5 . . ?
C11 N1 Zn1 114.26(8) . . ?
C11 N1 C12 107.15(11) . . ?
C11 N1 C13 107.00(11) . . ?
C12 N1 Zn1 111.15(8) . . ?
C12 N1 C13 107.23(11) . . ?
C13 N1 Zn1 109.74(8) . . ?
C11 N2 C14 107.99(11) . . ?
C11 N2 C15 108.71(11) . . ?
C15 N2 C14 107.80(11) . . ?
C12 N3 C14 108.65(12) . . ?
C12 N3 C16 108.35(12) . . ?
C14 N3 C16 108.62(12) . . ?
C13 N4 C15 108.60(12) . . ?
C13 N4 C16 108.28(12) . . ?
C15 N4 C16 108.80(12) . . ?
N1 C11 H11A 109.2 . . ?
N1 C11 H11B 109.2 . . ?
N2 C11 N1 112.17(11) . . ?
N2 C11 H11A 109.2 . . ?
N2 C11 H11B 109.2 . . ?
H11A C11 H11B 107.9 . . ?
N1 C12 H12A 109.1 . . ?
N1 C12 H12B 109.1 . . ?
N3 C12 N1 112.32(11) . . ?
N3 C12 H12A 109.1 . . ?
N3 C12 H12B 109.1 . . ?
H12A C12 H12B 107.9 . . ?
N1 C13 H13A 109.1 . . ?
N1 C13 H13B 109.1 . . ?
N4 C13 N1 112.48(11) . . ?
N4 C13 H13A 109.1 . . ?
N4 C13 H13B 109.1 . . ?
H13A C13 H13B 107.8 . . ?
N2 C14 H14A 109.3 . . ?
N2 C14 H14B 109.3 . . ?
N3 C14 N2 111.70(11) . . ?
N3 C14 H14A 109.3 . . ?
N3 C14 H14B 109.3 . . ?
H14A C14 H14B 107.9 . . ?
N2 C15 H15A 109.2 . . ?
N2 C15 H15B 109.2 . . ?
N4 C15 N2 112.15(11) . . ?
N4 C15 H15A 109.2 . . ?
N4 C15 H15B 109.2 . . ?
H15A C15 H15B 107.9 . . ?
N3 C16 H16A 109.2 . . ?
N3 C16 H16B 109.2 . . ?
N4 C16 N3 112.03(12) . . ?
N4 C16 H16A 109.2 . . ?
N4 C16 H16B 109.2 . . ?
H16A C16 H16B 107.9 . . ?
C101 O11 Zn1 128.58(9) . . ?
O11 C101 C102 114.84(12) . . ?
O12 C101 O11 127.94(13) . . ?
O12 C101 C102 117.21(12) . . ?
C103 C102 C101 120.26(12) . . ?
C103 C102 C107 117.45(12) . . ?
C107 C102 C101 122.29(12) . . ?
C104 C103 C102 121.38(13) . . ?
F11 C103 C102 119.74(12) . . ?
F11 C103 C104 118.87(13) . . ?
C103 C104 C105 121.52(13) . . ?
F12 C104 C103 119.01(13) . . ?
F12 C104 C105 119.42(12) . . ?
C104 C105 C112 120.59(12) . . ?
C106 C105 C104 117.00(12) . . ?
C106 C105 C112 122.38(13) . . ?
C107 C106 C105 121.36(13) . . ?
F13 C106 C105 119.24(12) . . ?
F13 C106 C107 119.40(12) . . ?
C106 C107 C102 121.23(13) . . ?
F14 C107 C102 119.89(12) . . ?
F14 C107 C106 118.88(13) . . ?
O13 C108 C109 116.46(12) . . ?
O14 C108 C109 116.00(13) . . ?
O14 C108 O13 127.51(13) . . ?
C110 C109 C108 121.41(13) . . ?
C110 C109 C114 116.47(13) . . ?
C114 C109 C108 121.89(13) . . ?
C111 C110 C109 121.58(13) . . ?
F18 C110 C109 120.29(12) . . ?
F18 C110 C111 118.07(12) . . ?
C110 C111 C112 122.01(13) . . ?
F17 C111 C110 118.66(12) . . ?
F17 C111 C112 119.27(12) . . ?
C111 C112 C105 120.97(13) . . ?
C113 C112 C105 122.47(13) . . ?
C113 C112 C111 116.51(13) . . ?
C114 C113 C112 121.46(13) . . ?
F16 C113 C112 119.60(12) . . ?
F16 C113 C114 118.94(13) . . ?
C113 C114 C109 121.89(13) . . ?
F15 C114 C109 120.25(12) . . ?
F15 C114 C113 117.84(12) . . ?
C108 O13 Zn1 129.01(9) . 1_454 ?

loop_
_geom_bond_atom_site_label_1
_geom_bond_atom_site_label_2
_geom_bond_distance
_geom_bond_site_symmetry_2
_geom_bond_publ_flag
Zn1 O1 2.1189(10) . yes
Zn1 O2 2.1476(11) . yes
Zn1 O3 2.1361(11) . yes
Zn1 N1 2.1854(12) . yes
Zn1 O11 2.0770(10) . yes
Zn1 O13 2.0761(10) 1_656 yes
O1 H1 0.856(14) . ?
O1 C1 1.4238(18) . ?
C1 H1A 0.9800 . ?
C1 H1B 0.9800 . ?
C1 H1C 0.9800 . ?
O2 H2 0.852(15) . ?
O2 C2 1.4265(19) . ?
C2 H2A 0.9800 . ?
C2 H2B 0.9800 . ?
C2 H2C 0.9800 . ?
O3 H3 0.837(15) . ?
O3 C3 1.4261(18) . ?
C3 H3A 0.9800 . ?
C3 H3B 0.9800 . ?
C3 H3C 0.9800 . ?
N1 C11 1.4933(17) . ?
N1 C12 1.4998(17) . ?
N1 C13 1.5085(18) . ?
N2 C11 1.4764(18) . ?
N2 C14 1.4845(18) . ?
N2 C15 1.4794(18) . ?
N3 C12 1.4595(19) . ?
N3 C14 1.4701(19) . ?
N3 C16 1.473(2) . ?
N4 C13 1.4559(19) . ?
N4 C15 1.4598(19) . ?
N4 C16 1.467(2) . ?
C11 H11A 0.9900 . ?
C11 H11B 0.9900 . ?
C12 H12A 0.9900 . ?
C12 H12B 0.9900 . ?
C13 H13A 0.9900 . ?
C13 H13B 0.9900 . ?
C14 H14A 0.9900 . ?
C14 H14B 0.9900 . ?
C15 H15A 0.9900 . ?
C15 H15B 0.9900 . ?
C16 H16A 0.9900 . ?
C16 H16B 0.9900 . ?
O11 C101 1.2673(17) . ?
O12 C101 1.2381(18) . ?
C101 C102 1.5217(19) . ?
C102 C103 1.384(2) . ?
C102 C107 1.389(2) . ?
C103 C104 1.3779(19) . ?
C103 F11 1.3402(16) . ?
C104 C105 1.393(2) . ?
C104 F12 1.3438(16) . ?
C105 C106 1.390(2) . ?
C105 C112 1.4829(19) . ?
C106 C107 1.3834(19) . ?
C106 F13 1.3435(16) . ?
C107 F14 1.3412(16) . ?
C108 C109 1.5197(19) . ?
C108 O13 1.2602(17) . ?
C108 O14 1.2394(18) . ?
C109 C110 1.390(2) . ?
C109 C114 1.392(2) . ?
C110 C111 1.3782(19) . ?
C110 F18 1.3442(16) . ?
C111 C112 1.3932(19) . ?
C111 F17 1.3484(16) . ?
C112 C113 1.388(2) . ?
C113 C114 1.3847(19) . ?
C113 F16 1.3375(16) . ?
C114 F15 1.3408(16) . ?
O13 Zn1 2.0761(10) 1_454 ?
